data_9004102
loop_
_publ_author_name
'Mumme, W. G.'
'Watts, J. A.'

_publ_section_title
;Pekoite, CuPbBi11S18, a new member of the bismuthinite-alkinite mineral
 series: its crystal structure and relationship with naturally- and
 synthetically-formed members Note: x-coordinate of S18 changed in order to
 generate reported bond lengths.
;
_journal_name_full 'The Canadian Mineralogist'
_journal_page_first 322
_journal_page_last 333
_journal_volume 14
_journal_year 1976
_chemical_formula_sum 'Bi11.3 Cu0.7 Pb0.7 S14.94 Se3.06'
_chemical_name_mineral Pekoite
_space_group_IT_number 26
_symmetry_space_group_name_Hall 'P -2 2a'
_symmetry_space_group_name_H-M 'P 21 a m'
_cell_angle_alpha 90
_cell_angle_beta 90
_cell_angle_gamma 90
_cell_length_a 11.472
_cell_length_b 33.744
_cell_length_c 4.016
_cell_formula_units_Z 2
_cell_volume 1554.638
_database_code_amcsd 0005123
_exptl_crystal_density_diffrn 6.989
_cod_original_formula_sum 'Bi11.3 Pb.7 Cu.7 (S14.94 Se3.06)'
_cod_database_code 9004102

loop_
_space_group_symop_operation_xyz
x,y,z
1/2+x,-y,z
x,y,-z
1/2+x,-y,-z

loop_
_atom_site_label
_atom_site_fract_x
_atom_site_fract_y
_atom_site_fract_z
_atom_site_occupancy
_atom_site_U_iso_or_equiv
BiM1 0.46850 0.97520 0.50000 1.00000 0.01026
BiM2 0.33680 0.07100 0.00000 1.00000 0.02432
BiM3 0.01910 0.14080 0.00000 1.00000 0.01976
BiM4 0.48910 0.30770 0.50000 1.00000 0.05066
BiM5 0.34300 0.40600 0.00000 1.00000 0.07472
BiM6 0.15820 0.23890 0.50000 1.00000 0.01900
BiM7 0.15350 0.90490 0.50000 1.00000 0.00304
BiM8 0.02550 0.80820 0.00000 1.00000 0.03546
BiM9 0.48680 0.64110 0.50000 1.00000 0.02204
BiM10 0.17180 0.57170 0.50000 1.00000 0.02444
BiM11 0.00980 0.47480 0.00000 1.00000 0.01520
BiM12 0.33260 0.75210 0.00000 0.30000 0.03800
PbM12 0.33260 0.75210 0.00000 0.70000 0.03800
Cu 0.24550 0.65250 0.00000 0.70000 0.06333
S1 0.27540 0.01790 0.50000 0.83000 0.01330
Se1 0.27540 0.01790 0.50000 0.17000 0.01330
S2 0.11500 0.10180 0.50000 0.83000 0.02723
Se2 0.11500 0.10180 0.50000 0.17000 0.02723
S3 0.05000 0.29580 0.00000 0.83000 0.02090
Se3 0.05000 0.29580 0.00000 0.17000 0.02090
S4 0.04540 0.96000 0.00000 0.83000 0.02533
Se4 0.04540 0.96000 0.00000 0.17000 0.02533
S5 0.45460 0.12910 0.50000 0.83000 0.01710
Se5 0.45460 0.12910 0.50000 0.17000 0.01710
S6 0.37000 0.93700 0.00000 0.83000 0.02280
Se6 0.37000 0.93700 0.00000 0.17000 0.02280
S7 0.28540 0.35150 0.50000 0.83000 0.02723
Se7 0.28540 0.35150 0.50000 0.17000 0.02723
S8 0.37050 0.26840 0.00000 0.83000 0.01203
Se8 0.37050 0.26840 0.00000 0.17000 0.01203
S9 0.22000 0.18490 0.00000 0.83000 0.01343
Se9 0.22000 0.18490 0.00000 0.17000 0.01343
S10 0.20560 0.51790 0.00000 0.83000 0.02343
Se10 0.20560 0.51790 0.00000 0.17000 0.02343
S11 0.37950 0.60180 0.00000 0.83000 0.02710
Se11 0.37950 0.60180 0.00000 0.17000 0.02710
S12 0.45490 0.79580 0.50000 0.83000 0.01824
Se12 0.45490 0.79580 0.50000 0.17000 0.01824
S13 0.45460 0.46240 0.50000 0.83000 0.02343
Se13 0.45460 0.46240 0.50000 0.17000 0.02343
S14 0.05500 0.62910 0.00000 0.83000 0.02090
Se14 0.05500 0.62910 0.00000 0.17000 0.02090
S15 0.12050 0.43510 0.50000 0.83000 0.01077
Se15 0.12050 0.43510 0.50000 0.17000 0.01077
S16 0.21460 0.85200 0.00000 0.83000 0.01330
Se16 0.21460 0.85200 0.00000 0.17000 0.01330
S17 0.12050 0.76840 0.50000 0.83000 0.01456
Se17 0.12050 0.76840 0.50000 0.17000 0.01456
S18 0.28540 0.68490 0.50000 0.83000 0.03242
Se18 0.28540 0.68490 0.50000 0.17000 0.03242

loop_
_cod_related_entry_id
_cod_related_entry_database
_cod_related_entry_code
1 AMCSD 0005123
